data_4073592
loop_
_publ_author_name
'Hayashi, Akito'
'Okazaki, Masaaki'
'Ozawa, Fumiyuki'
'Tanaka, Rika'

_publ_section_title
;
 Synthesis, Structures, and Catalytic Properties of Late-Transition-Metal
 2,6-Bis(2-phosphaethenyl)pyridine Complexes
;
_journal_issue 21
_journal_name_full Organometallics
_journal_page_first 5246
_journal_paper_doi 10.1021/om700488y
_journal_volume 26
_journal_year 2007
_chemical_formula_moiety 'C51 H83 Cl N O2 P2 Rh'
_chemical_formula_sum 'C51 H83 Cl N O2 P2 Rh'
_chemical_formula_weight 942.53
_chemical_melting_point 468
_chemical_name_common 'complex 1a'
_space_group_IT_number 61
_symmetry_cell_setting orthorhombic
_symmetry_Int_Tables_number 61
_symmetry_space_group_name_Hall '-P 2ac 2ab'
_symmetry_space_group_name_H-M 'P b c a'
_cell_angle_alpha 90
_cell_angle_beta 90
_cell_angle_gamma 90
_cell_formula_units_Z 8
_cell_length_a 16.980(1)
_cell_length_b 33.843(2)
_cell_length_c 18.534(1)
_cell_measurement_reflns_used 20586
_cell_measurement_temperature 296.2
_cell_measurement_theta_max 27.5
_cell_measurement_theta_min 3.0
_cell_volume 10650.6(11)
_computing_cell_refinement CRYSTALCLEAR
_computing_data_collection CRYSTALCLEAR
_computing_data_reduction 'teXsan Ver. 1.11'
_computing_publication_material 'teXsan Ver. 1.11'
_computing_structure_refinement SHELXL97
_computing_structure_solution SIR92
_diffrn_ambient_temperature 296
_diffrn_detector_area_resol_mean 14.62
_diffrn_measurement_device_type 'Rigaku/MSC Mercury CCD'
_diffrn_measurement_method \w
_diffrn_radiation_probe x-ray
_diffrn_radiation_type 'Mo K\a'
_diffrn_radiation_wavelength 0.7107
_diffrn_reflns_av_R_equivalents 0.000
_diffrn_reflns_limit_h_max 22
_diffrn_reflns_limit_h_min 0
_diffrn_reflns_limit_k_max 43
_diffrn_reflns_limit_k_min 0
_diffrn_reflns_limit_l_max 24
_diffrn_reflns_limit_l_min 0
_diffrn_reflns_number 83158
_diffrn_reflns_theta_max 27.49
_diffrn_source 'rotating-anode X-ray tube'
_exptl_absorpt_coefficient_mu 0.466
_exptl_absorpt_correction_T_max 0.870
_exptl_absorpt_correction_T_min 0.469
_exptl_absorpt_correction_type multi-scan
_exptl_absorpt_process_details '(Jacobson, 1998)'
_exptl_crystal_colour Dark_Green
_exptl_crystal_density_diffrn 1.175
_exptl_crystal_density_method 'not measured'
_exptl_crystal_description Prism
_exptl_crystal_recrystallization_method 'From Et2O at 203 K'
_exptl_crystal_size_max 0.450
_exptl_crystal_size_mid 0.300
_exptl_crystal_size_min 0.300
_refine_diff_density_max 0.96
_refine_diff_density_min -0.77
_refine_ls_extinction_coef 0.0000
_refine_ls_extinction_expression Fc^*^=kFc[1+0.001xFc^2^\l^3^/sin(2\q)]^-1/4^
_refine_ls_extinction_method SHELXL
_refine_ls_goodness_of_fit_ref 1.032
_refine_ls_hydrogen_treatment noref
_refine_ls_number_parameters 523
_refine_ls_number_reflns 8039
_refine_ls_R_factor_gt 0.0630
_refine_ls_shift/su_max -0.0050
_refine_ls_structure_factor_coef Fsqd
_refine_ls_weighting_details 'w = 1/[\s^2^(Fo^2^) + (0.0000P)^2^+0.0000P] where P=(Fo^2^+2Fc^2^)/3'
_refine_ls_weighting_scheme calc
_refine_ls_wR_factor_ref 0.1831
_reflns_number_gt 8039
_reflns_number_total 12156
_reflns_threshold_expression >2.0sigma(I)
_cod_data_source_file om700488y-file003.cif
_cod_data_source_block PNP-Rh-Cl
_cod_original_cell_volume 10651(1)
_cod_database_code 4073592

loop_
_symmetry_equiv_pos_as_xyz
x,y,z
1/2+x,1/2-y,-z
-x,1/2+y,1/2-z
1/2-x,-y,1/2+z
-x,-y,-z
1/2-x,1/2+y,z
x,1/2-y,1/2+z
1/2+x,y,1/2-z

loop_
_atom_site_label
_atom_site_type_symbol
_atom_site_fract_x
_atom_site_fract_y
_atom_site_fract_z
_atom_site_U_iso_or_equiv
_atom_site_adp_type
_atom_site_occupancy
_atom_site_calc_flag
Rh(1) Rh 0.93549(2) 0.12588(1) 0.17585(2) 0.0406(1) Uani 1.00 d
Cl(1) Cl 0.95269(9) 0.13094(3) 0.05253(6) 0.0644(3) Uani 1.00 d
P(1) P 0.99582(7) 0.06816(3) 0.19469(6) 0.0415(2) Uani 1.00 d
P(2) P 0.86478(7) 0.18055(3) 0.19395(6) 0.0444(3) Uani 1.00 d
O(1) O 1.0457(8) -0.0314(6) 0.4106(6) 0.274(8) Uani 1.00 d
O(2) O 0.8107(3) 0.2710(2) 0.3774(2) 0.111(2) Uani 1.00 d
N(1) N 0.9273(2) 0.12396(8) 0.2863(2) 0.0379(7) Uani 1.00 d
C(1) C 1.0463(2) 0.0251(1) 0.1574(2) 0.0391(8) Uani 1.00 d
C(2) C 1.0019(3) -0.0091(1) 0.1374(2) 0.0430(9) Uani 1.00 d
C(3) C 1.0415(3) -0.0453(1) 0.1355(2) 0.049(1) Uani 1.00 d
C(4) C 1.1206(3) -0.0491(1) 0.1503(2) 0.0479(10) Uani 1.00 d
C(5) C 1.1631(3) -0.0146(1) 0.1610(2) 0.049(1) Uani 1.00 d
C(6) C 1.1290(3) 0.0229(1) 0.1629(2) 0.0418(9) Uani 1.00 d
C(7) C 0.9143(3) -0.0092(1) 0.1171(3) 0.054(1) Uani 1.00 d
C(8) C 0.8647(4) -0.0168(4) 0.1825(5) 0.159(4) Uani 1.00 d
C(9) C 0.8872(5) 0.0275(2) 0.0793(5) 0.136(4) Uani 1.00 d
C(10) C 0.8962(4) -0.0424(2) 0.0641(5) 0.135(4) Uani 1.00 d
C(11) C 1.1621(3) -0.0892(1) 0.1525(3) 0.059(1) Uani 1.00 d
C(12) C 1.1044(4) -0.1233(1) 0.1518(4) 0.086(2) Uani 1.00 d
C(13) C 1.2136(4) -0.0931(2) 0.0855(4) 0.090(2) Uani 1.00 d
C(14) C 1.2134(5) -0.0921(2) 0.2192(4) 0.113(3) Uani 1.00 d
C(15) C 1.1860(3) 0.0586(1) 0.1700(2) 0.050(1) Uani 1.00 d
C(16) C 1.2626(4) 0.0495(2) 0.1305(4) 0.094(2) Uani 1.00 d
C(17) C 1.2074(4) 0.0652(2) 0.2491(3) 0.079(2) Uani 1.00 d
C(18) C 1.1541(3) 0.0961(1) 0.1369(3) 0.069(1) Uani 1.00 d
C(19) C 0.9974(3) 0.0626(1) 0.2838(2) 0.0471(10) Uani 1.00 d
C(20) C 0.9611(3) 0.0935(1) 0.3253(2) 0.0411(8) Uani 1.00 d
C(21) C 0.9590(3) 0.0929(1) 0.4007(2) 0.050(1) Uani 1.00 d
C(22) C 0.9240(3) 0.1237(1) 0.4385(2) 0.053(1) Uani 1.00 d
C(23) C 0.8895(3) 0.1536(1) 0.3991(2) 0.052(1) Uani 1.00 d
C(24) C 0.8914(2) 0.1538(1) 0.3246(2) 0.0415(9) Uani 1.00 d
C(25) C 0.8557(3) 0.1849(1) 0.2830(2) 0.0478(10) Uani 1.00 d
C(26) C 0.8171(3) 0.2222(1) 0.1489(2) 0.0426(9) Uani 1.00 d
C(27) C 0.8580(3) 0.2583(1) 0.1400(2) 0.0432(9) Uani 1.00 d
C(28) C 0.8156(3) 0.2912(1) 0.1161(2) 0.0471(10) Uani 1.00 d
C(29) C 0.7364(3) 0.2898(1) 0.0987(2) 0.0469(10) Uani 1.00 d
C(30) C 0.6992(3) 0.2536(1) 0.1037(2) 0.0484(10) Uani 1.00 d
C(31) C 0.7365(3) 0.2194(1) 0.1280(2) 0.0463(9) Uani 1.00 d
C(32) C 0.9462(3) 0.2660(1) 0.1569(2) 0.050(1) Uani 1.00 d
C(33) C 0.9784(4) 0.3001(2) 0.1115(4) 0.095(2) Uani 1.00 d
C(34) C 0.9548(4) 0.2767(2) 0.2367(4) 0.098(2) Uani 1.00 d
C(35) C 1.0001(3) 0.2309(2) 0.1401(4) 0.074(1) Uani 1.00 d
C(36) C 0.6903(3) 0.3258(1) 0.0728(3) 0.058(1) Uani 1.00 d
C(37) C 0.7394(3) 0.3628(1) 0.0669(3) 0.074(2) Uani 1.00 d
C(38) C 0.6218(4) 0.3340(2) 0.1246(4) 0.095(2) Uani 1.00 d
C(39) C 0.6571(4) 0.3171(2) -0.0027(4) 0.087(2) Uani 1.00 d
C(40) C 0.6856(3) 0.1809(1) 0.1292(3) 0.061(1) Uani 1.00 d
C(41) C 0.6582(4) 0.1727(2) 0.2061(4) 0.093(2) Uani 1.00 d
C(42) C 0.7293(4) 0.1453(2) 0.0986(3) 0.079(2) Uani 1.00 d
C(43) C 0.6117(4) 0.1855(2) 0.0827(5) 0.125(3) Uani 1.00 d
C(44) C 1.030(2) -0.0613(6) 0.368(2) 0.28(1) Uani 1.00 d
C(45) C 0.953(1) -0.0764(8) 0.366(1) 0.31(1) Uani 1.00 d
C(46) C 1.126(1) -0.0249(5) 0.415(1) 0.26(1) Uani 1.00 d
C(47) C 1.135(1) 0.0080(7) 0.455(1) 0.31(1) Uani 1.00 d
C(48) C 0.8469(5) 0.2761(2) 0.4446(3) 0.099(2) Uani 1.00 d
C(49) C 0.9307(5) 0.2705(3) 0.4370(4) 0.118(3) Uani 1.00 d
C(50) C 0.7293(5) 0.2812(3) 0.3745(5) 0.115(3) Uani 1.00 d
C(51) C 0.7050(5) 0.2844(3) 0.3011(5) 0.120(3) Uani 1.00 d
H(1) H 0.8282 0.2078 0.3113 0.0593 Uiso 1.00 calc
H(2) H 0.8618 0.1776 0.4297 0.0593 Uiso 1.00 calc
H(3) H 0.9268 0.1233 0.4847 0.0593 Uiso 1.00 calc
H(4) H 0.9831 0.0705 0.4291 0.0593 Uiso 1.00 calc
H(5) H 1.0176 0.0390 0.3055 0.0593 Uiso 1.00 calc
H(6) H 0.6420 0.2514 0.0870 0.0593 Uiso 1.00 calc
H(7) H 0.8434 0.3181 0.1169 0.0593 Uiso 1.00 calc
H(8) H 1.0146 -0.0705 0.1236 0.0593 Uiso 1.00 calc
H(9) H 1.2213 -0.0168 0.1724 0.0593 Uiso 1.00 calc
H(10) H 0.8766 0.0033 0.2195 0.2021 Uiso 1.00 calc
H(11) H 0.8119 -0.0174 0.1740 0.2021 Uiso 1.00 calc
H(12) H 0.8814 -0.0418 0.2052 0.2021 Uiso 1.00 calc
H(13) H 0.8963 0.0498 0.1115 0.1693 Uiso 1.00 calc
H(14) H 0.9161 0.0317 0.0368 0.1693 Uiso 1.00 calc
H(15) H 0.8328 0.0261 0.0697 0.1693 Uiso 1.00 calc
H(16) H 0.8434 -0.0432 0.0509 0.1539 Uiso 1.00 calc
H(17) H 0.9268 -0.0373 0.0185 0.1539 Uiso 1.00 calc
H(18) H 0.9140 -0.0670 0.0813 0.1539 Uiso 1.00 calc
H(19) H 1.0717 -0.1217 0.1944 0.1013 Uiso 1.00 calc
H(20) H 1.0718 -0.1216 0.1107 0.1013 Uiso 1.00 calc
H(21) H 1.1317 -0.1476 0.1525 0.1013 Uiso 1.00 calc
H(22) H 1.2403 -0.1175 0.0843 0.1126 Uiso 1.00 calc
H(23) H 1.1803 -0.0916 0.0424 0.1126 Uiso 1.00 calc
H(24) H 1.2503 -0.0720 0.0827 0.1126 Uiso 1.00 calc
H(25) H 1.1825 -0.0909 0.2624 0.1443 Uiso 1.00 calc
H(26) H 1.2424 -0.1165 0.2198 0.1443 Uiso 1.00 calc
H(27) H 1.2509 -0.0709 0.2206 0.1443 Uiso 1.00 calc
H(28) H 1.2882 0.0260 0.1493 0.1111 Uiso 1.00 calc
H(29) H 1.2537 0.0447 0.0798 0.1111 Uiso 1.00 calc
H(30) H 1.3002 0.0706 0.1341 0.1111 Uiso 1.00 calc
H(31) H 1.2308 0.0424 0.2700 0.0954 Uiso 1.00 calc
H(32) H 1.2421 0.0871 0.2547 0.0954 Uiso 1.00 calc
H(33) H 1.1599 0.0711 0.2765 0.0954 Uiso 1.00 calc
H(34) H 1.1894 0.1173 0.1408 0.0827 Uiso 1.00 calc
H(35) H 1.1429 0.0917 0.0860 0.0827 Uiso 1.00 calc
H(36) H 1.1049 0.1032 0.1592 0.0827 Uiso 1.00 calc
H(37) H 1.0300 0.3058 0.1209 0.1150 Uiso 1.00 calc
H(38) H 0.9741 0.2925 0.0593 0.1150 Uiso 1.00 calc
H(39) H 0.9454 0.3229 0.1161 0.1150 Uiso 1.00 calc
H(40) H 0.9411 0.2548 0.2671 0.1208 Uiso 1.00 calc
H(41) H 1.0092 0.2834 0.2474 0.1208 Uiso 1.00 calc
H(42) H 0.9231 0.2986 0.2493 0.1208 Uiso 1.00 calc
H(43) H 0.9842 0.2083 0.1689 0.0878 Uiso 1.00 calc
H(44) H 0.9978 0.2239 0.0912 0.0878 Uiso 1.00 calc
H(45) H 1.0531 0.2371 0.1532 0.0878 Uiso 1.00 calc
H(46) H 0.7612 0.3695 0.1140 0.0903 Uiso 1.00 calc
H(47) H 0.7841 0.3586 0.0355 0.0903 Uiso 1.00 calc
H(48) H 0.7104 0.3845 0.0500 0.0903 Uiso 1.00 calc
H(49) H 0.6428 0.3407 0.1717 0.1144 Uiso 1.00 calc
H(50) H 0.5919 0.3561 0.1082 0.1144 Uiso 1.00 calc
H(51) H 0.5891 0.3118 0.1292 0.1144 Uiso 1.00 calc
H(52) H 0.6255 0.3382 -0.0196 0.0998 Uiso 1.00 calc
H(53) H 0.6990 0.3126 -0.0366 0.0998 Uiso 1.00 calc
H(54) H 0.6253 0.2935 -0.0015 0.0998 Uiso 1.00 calc
H(55) H 0.6269 0.1944 0.2242 0.1097 Uiso 1.00 calc
H(56) H 0.6277 0.1494 0.2086 0.1097 Uiso 1.00 calc
H(57) H 0.7024 0.1699 0.2388 0.1097 Uiso 1.00 calc
H(58) H 0.6970 0.1225 0.0998 0.0952 Uiso 1.00 calc
H(59) H 0.7451 0.1503 0.0500 0.0952 Uiso 1.00 calc
H(60) H 0.7764 0.1399 0.1263 0.0952 Uiso 1.00 calc
H(61) H 0.5808 0.2075 0.0942 0.1466 Uiso 1.00 calc
H(62) H 0.6289 0.1902 0.0304 0.1466 Uiso 1.00 calc
H(63) H 0.5810 0.1623 0.0803 0.1466 Uiso 1.00 calc
H(64) H 0.9065 -0.0583 0.3694 0.3768 Uiso 1.00 calc
H(65) H 0.9322 -0.0956 0.3268 0.3768 Uiso 1.00 calc
H(66) H 0.9455 -0.0935 0.4095 0.3768 Uiso 1.00 calc
H(67) H 1.1960 0.0142 0.4564 0.4476 Uiso 1.00 calc
H(68) H 1.1162 0.0303 0.4281 0.4476 Uiso 1.00 calc
H(69) H 1.1194 0.0068 0.5000 0.4476 Uiso 1.00 calc
H(70) H 0.9424 0.2458 0.4197 0.1345 Uiso 1.00 calc
H(71) H 0.9507 0.2909 0.4067 0.1345 Uiso 1.00 calc
H(72) H 0.9559 0.2741 0.4844 0.1345 Uiso 1.00 calc
H(73) H 0.7367 0.3045 0.2792 0.1350 Uiso 1.00 calc
H(74) H 0.7146 0.2600 0.2788 0.1350 Uiso 1.00 calc
H(75) H 0.6521 0.2914 0.2998 0.1350 Uiso 1.00 calc
H(76) H 1.0170 -0.0478 0.3101 0.3396 Uiso 1.00 calc
H(77) H 1.0560 -0.0829 0.3504 0.3396 Uiso 1.00 calc
H(78) H 1.1546 -0.0466 0.4404 0.2862 Uiso 1.00 calc
H(79) H 1.1513 -0.0231 0.3686 0.2862 Uiso 1.00 calc
H(80) H 0.8359 0.3012 0.4660 0.1185 Uiso 1.00 calc
H(81) H 0.8277 0.2561 0.4785 0.1185 Uiso 1.00 calc
H(82) H 0.6986 0.2616 0.3962 0.1363 Uiso 1.00 calc
H(83) H 0.7201 0.3062 0.3968 0.1363 Uiso 1.00 calc

loop_
_atom_site_aniso_label
_atom_site_aniso_U_11
_atom_site_aniso_U_22
_atom_site_aniso_U_33
_atom_site_aniso_U_12
_atom_site_aniso_U_13
_atom_site_aniso_U_23
Rh(1) 0.0465(2) 0.0347(2) 0.0406(2) 0.0076(1) 0.0010(1) 0.0020(1)
Cl(1) 0.0888(10) 0.0623(7) 0.0422(5) 0.0054(6) 0.0032(6) 0.0049(5)
P(1) 0.0432(6) 0.0342(5) 0.0470(5) 0.0073(4) 0.0009(5) 0.0003(4)
P(2) 0.0467(7) 0.0363(5) 0.0501(6) 0.0114(4) 0.0005(5) 0.0048(4)
O(1) 0.145(9) 0.50(3) 0.177(9) 0.07(1) 0.000(8) -0.03(1)
O(2) 0.087(4) 0.163(4) 0.083(3) 0.021(3) -0.003(3) -0.041(3)
N(1) 0.036(2) 0.037(1) 0.041(2) 0.002(1) 0.002(1) 0.002(1)
C(1) 0.038(2) 0.029(2) 0.050(2) 0.005(1) 0.005(2) -0.001(1)
C(2) 0.041(2) 0.036(2) 0.051(2) -0.003(2) 0.003(2) 0.000(2)
C(3) 0.052(3) 0.034(2) 0.061(3) -0.002(2) -0.004(2) -0.006(2)
C(4) 0.057(3) 0.035(2) 0.052(2) 0.010(2) -0.004(2) -0.007(2)
C(5) 0.042(2) 0.038(2) 0.066(3) 0.008(2) -0.008(2) -0.004(2)
C(6) 0.040(2) 0.035(2) 0.051(2) 0.000(2) -0.002(2) -0.005(2)
C(7) 0.037(2) 0.045(2) 0.080(3) -0.005(2) -0.001(2) -0.001(2)
C(8) 0.041(4) 0.32(1) 0.117(6) -0.020(6) 0.010(4) 0.052(7)
C(9) 0.100(6) 0.077(4) 0.231(10) -0.030(4) -0.109(6) 0.052(5)
C(10) 0.072(5) 0.118(6) 0.215(9) 0.015(4) -0.059(5) -0.084(6)
C(11) 0.068(3) 0.034(2) 0.074(3) 0.013(2) -0.013(3) -0.006(2)
C(12) 0.105(5) 0.034(2) 0.120(5) 0.012(3) -0.002(4) 0.004(3)
C(13) 0.093(5) 0.066(3) 0.111(5) 0.026(3) 0.013(4) -0.015(3)
C(14) 0.154(7) 0.064(3) 0.122(5) 0.046(4) -0.064(5) -0.012(3)
C(15) 0.040(2) 0.043(2) 0.067(3) -0.006(2) -0.001(2) -0.005(2)
C(16) 0.055(4) 0.067(3) 0.160(6) -0.015(3) 0.028(4) -0.017(4)
C(17) 0.077(4) 0.068(3) 0.091(4) -0.016(3) -0.030(3) -0.009(3)
C(18) 0.051(3) 0.049(2) 0.106(4) -0.017(2) -0.010(3) 0.011(3)
C(19) 0.045(3) 0.041(2) 0.055(2) 0.009(2) -0.004(2) 0.005(2)
C(20) 0.039(2) 0.042(2) 0.042(2) 0.001(2) 0.000(2) 0.005(2)
C(21) 0.046(3) 0.057(2) 0.045(2) 0.004(2) -0.005(2) 0.007(2)
C(22) 0.054(3) 0.061(3) 0.043(2) 0.008(2) 0.007(2) 0.002(2)
C(23) 0.055(3) 0.052(2) 0.049(2) 0.006(2) 0.006(2) -0.005(2)
C(24) 0.035(2) 0.043(2) 0.047(2) 0.003(2) 0.003(2) 0.000(2)
C(25) 0.052(3) 0.038(2) 0.053(2) 0.012(2) 0.006(2) -0.001(2)
C(26) 0.045(3) 0.034(2) 0.049(2) 0.008(2) 0.000(2) 0.006(2)
C(27) 0.043(2) 0.038(2) 0.050(2) 0.004(2) 0.000(2) 0.003(2)
C(28) 0.045(3) 0.040(2) 0.056(2) 0.004(2) 0.001(2) 0.004(2)
C(29) 0.044(3) 0.045(2) 0.052(2) 0.006(2) 0.002(2) 0.008(2)
C(30) 0.038(2) 0.043(2) 0.064(3) 0.005(2) -0.001(2) 0.010(2)
C(31) 0.040(2) 0.039(2) 0.059(2) 0.001(2) 0.002(2) 0.011(2)
C(32) 0.041(3) 0.049(2) 0.059(2) 0.001(2) -0.005(2) -0.002(2)
C(33) 0.055(4) 0.086(4) 0.144(6) -0.009(3) -0.013(4) 0.046(4)
C(34) 0.073(4) 0.131(5) 0.091(4) -0.010(4) -0.004(4) -0.050(4)
C(35) 0.041(3) 0.071(3) 0.111(4) 0.003(2) 0.004(3) -0.007(3)
C(36) 0.052(3) 0.043(2) 0.080(3) 0.014(2) 0.008(2) 0.017(2)
C(37) 0.071(4) 0.043(2) 0.108(4) 0.013(2) 0.011(3) 0.020(3)
C(38) 0.072(4) 0.071(3) 0.142(6) 0.028(3) 0.037(4) 0.031(4)
C(39) 0.091(5) 0.072(3) 0.098(4) 0.009(3) -0.032(4) 0.029(3)
C(40) 0.049(3) 0.041(2) 0.094(4) -0.001(2) -0.007(3) 0.012(2)
C(41) 0.079(4) 0.070(3) 0.131(5) -0.017(3) 0.035(4) 0.022(4)
C(42) 0.075(4) 0.056(3) 0.106(4) -0.011(3) -0.005(3) -0.011(3)
C(43) 0.074(5) 0.077(4) 0.224(9) -0.027(3) -0.075(5) 0.043(5)
C(44) 0.29(3) 0.22(2) 0.32(3) -0.02(2) 0.15(3) -0.03(2)
C(45) 0.18(2) 0.49(4) 0.26(2) 0.02(2) -0.06(2) 0.07(2)
C(46) 0.20(2) 0.21(2) 0.37(3) 0.02(1) 0.14(2) 0.07(2)
C(47) 0.18(2) 0.39(3) 0.37(3) 0.13(2) -0.07(2) 0.05(2)
C(48) 0.134(7) 0.097(4) 0.065(4) -0.010(4) 0.005(4) -0.008(3)
C(49) 0.117(7) 0.150(7) 0.086(5) 0.003(5) -0.029(5) -0.002(5)
C(50) 0.079(5) 0.155(7) 0.113(6) 0.018(5) 0.027(4) -0.004(5)
C(51) 0.090(6) 0.163(7) 0.108(6) 0.016(5) 0.008(5) 0.009(5)

loop_
_atom_type_symbol
_atom_type_description
_atom_type_scat_dispersion_real
_atom_type_scat_dispersion_imag
_atom_type_scat_source
C C 0.003 0.002
;International Tables for Crystallography
(1992, Vol. C, Tables 4.2.6.8 and 6.1.1.4)
;
H H 0.000 0.000
;International Tables for Crystallography
(1992, Vol. C, Table 6.1.1.4)
;
Cl Cl 0.148 0.159
;International Tables for Crystallography
(1992, Vol. C, Tables 4.2.6.8 and 6.1.1.4)
;
N N 0.006 0.003
;International Tables for Crystallography
(1992, Vol. C, Tables 4.2.6.8 and 6.1.1.4)
;
P P 0.102 0.094
;International Tables for Crystallography
(1992, Vol. C, Tables 4.2.6.8 and 6.1.1.4)
;
Rh Rh -1.118 0.919
;International Tables for Crystallography
(1992, Vol. C, Tables 4.2.6.8 and 6.1.1.4)
;
O O 0.011 0.006
;International Tables for Crystallography
(1992, Vol. C, Tables 4.2.6.8 and 6.1.1.4)
;

loop_
_geom_angle_atom_site_label_1
_geom_angle_atom_site_label_2
_geom_angle_atom_site_label_3
_geom_angle
_geom_angle_publ_flag
Cl(1) Rh(1) P(1) 99.29(4) yes
Cl(1) Rh(1) P(2) 98.93(4) yes
Cl(1) Rh(1) N(1) 175.82(9) yes
P(1) Rh(1) P(2) 161.58(4) yes
P(1) Rh(1) N(1) 81.23(8) yes
P(2) Rh(1) N(1) 80.78(8) yes
Rh(1) P(1) C(1) 148.7(1) yes
Rh(1) P(1) C(19) 105.2(1) yes
C(1) P(1) C(19) 106.1(2) yes
Rh(1) P(2) C(25) 105.9(1) yes
Rh(1) P(2) C(26) 144.0(1) yes
C(25) P(2) C(26) 110.1(2) yes
C(44) O(1) C(46) 110(1) yes
C(48) O(2) C(50) 115.4(6) yes
Rh(1) N(1) C(20) 121.1(2) yes
Rh(1) N(1) C(24) 121.4(2) yes
C(20) N(1) C(24) 117.4(3) yes
P(1) C(1) C(2) 119.7(3) yes
P(1) C(1) C(6) 118.9(3) yes
C(2) C(1) C(6) 120.0(3) yes
C(1) C(2) C(3) 117.5(4) yes
C(1) C(2) C(7) 125.2(3) yes
C(3) C(2) C(7) 117.2(4) yes
C(2) C(3) C(4) 123.1(4) yes
C(3) C(4) C(5) 117.1(4) yes
C(3) C(4) C(11) 122.6(4) yes
C(5) C(4) C(11) 120.2(4) yes
C(4) C(5) C(6) 123.7(4) yes
C(1) C(6) C(5) 117.4(3) yes
C(1) C(6) C(15) 125.8(3) yes
C(5) C(6) C(15) 116.8(4) yes
C(2) C(7) C(8) 110.2(5) yes
C(2) C(7) C(9) 114.3(4) yes
C(2) C(7) C(10) 110.9(4) yes
C(8) C(7) C(9) 110.4(6) yes
C(8) C(7) C(10) 106.2(6) yes
C(9) C(7) C(10) 104.4(6) yes
C(4) C(11) C(12) 112.2(4) yes
C(4) C(11) C(13) 108.6(4) yes
C(4) C(11) C(14) 110.2(4) yes
C(12) C(11) C(13) 107.4(4) yes
C(12) C(11) C(14) 109.2(5) yes
C(13) C(11) C(14) 109.2(5) yes
C(6) C(15) C(16) 109.6(4) yes
C(6) C(15) C(17) 110.1(4) yes
C(6) C(15) C(18) 113.3(4) yes
C(16) C(15) C(17) 106.7(5) yes
C(16) C(15) C(18) 106.3(4) yes
C(17) C(15) C(18) 110.6(4) yes
P(1) C(19) C(20) 116.2(3) yes
N(1) C(20) C(19) 116.2(3) yes
N(1) C(20) C(21) 121.4(4) yes
C(19) C(20) C(21) 122.4(4) yes
C(20) C(21) C(22) 120.3(4) yes
C(21) C(22) C(23) 117.6(4) yes
C(22) C(23) C(24) 121.6(4) yes
N(1) C(24) C(23) 121.5(4) yes
N(1) C(24) C(25) 116.6(3) yes
C(23) C(24) C(25) 121.9(4) yes
P(2) C(25) C(24) 115.2(3) yes
P(2) C(26) C(27) 120.1(3) yes
P(2) C(26) C(31) 119.9(3) yes
C(27) C(26) C(31) 119.8(3) yes
C(26) C(27) C(28) 118.2(4) yes
C(26) C(27) C(32) 126.5(4) yes
C(28) C(27) C(32) 115.3(3) yes
C(27) C(28) C(29) 123.2(4) yes
C(28) C(29) C(30) 117.3(4) yes
C(28) C(29) C(36) 123.0(4) yes
C(30) C(29) C(36) 119.7(4) yes
C(29) C(30) C(31) 123.4(4) yes
C(26) C(31) C(30) 117.9(3) yes
C(26) C(31) C(40) 125.6(3) yes
C(30) C(31) C(40) 116.5(4) yes
C(27) C(32) C(33) 111.1(4) yes
C(27) C(32) C(34) 109.1(4) yes
C(27) C(32) C(35) 113.9(4) yes
C(33) C(32) C(34) 108.6(4) yes
C(33) C(32) C(35) 105.0(4) yes
C(34) C(32) C(35) 108.9(4) yes
C(29) C(36) C(37) 113.7(4) yes
C(29) C(36) C(38) 109.5(4) yes
C(29) C(36) C(39) 108.7(4) yes
C(37) C(36) C(38) 108.5(4) yes
C(37) C(36) C(39) 107.3(4) yes
C(38) C(36) C(39) 109.0(5) yes
C(31) C(40) C(41) 109.5(4) yes
C(31) C(40) C(42) 112.6(4) yes
C(31) C(40) C(43) 111.2(4) yes
C(41) C(40) C(42) 110.6(4) yes
C(41) C(40) C(43) 107.1(5) yes
C(42) C(40) C(43) 105.7(5) yes
O(1) C(44) C(45) 119(2) yes
O(1) C(46) C(47) 105(1) yes
O(2) C(48) C(49) 109.3(6) yes
O(2) C(50) C(51) 109.5(7) yes

loop_
_geom_bond_atom_site_label_1
_geom_bond_atom_site_label_2
_geom_bond_distance
_geom_bond_publ_flag
Rh(1) Cl(1) 2.311(1) yes
Rh(1) P(1) 2.233(1) yes
Rh(1) P(2) 2.231(1) yes
Rh(1) N(1) 2.053(3) yes
P(1) C(1) 1.826(4) yes
P(1) C(19) 1.662(4) yes
P(2) C(25) 1.664(4) yes
P(2) C(26) 1.827(4) yes
O(1) C(44) 1.31(3) yes
O(1) C(46) 1.38(3) yes
O(2) C(48) 1.401(8) yes
O(2) C(50) 1.425(10) yes
N(1) C(20) 1.384(5) yes
N(1) C(24) 1.375(5) yes
C(1) C(2) 1.429(5) yes
C(1) C(6) 1.410(6) yes
C(2) C(3) 1.398(6) yes
C(2) C(7) 1.534(6) yes
C(3) C(4) 1.378(7) yes
C(4) C(5) 1.385(6) yes
C(4) C(11) 1.528(6) yes
C(5) C(6) 1.396(5) yes
C(6) C(15) 1.553(6) yes
C(7) C(8) 1.499(10) yes
C(7) C(9) 1.495(9) yes
C(7) C(10) 1.524(10) yes
C(11) C(12) 1.515(7) yes
C(11) C(13) 1.525(9) yes
C(11) C(14) 1.515(9) yes
C(15) C(16) 1.523(8) yes
C(15) C(17) 1.528(7) yes
C(15) C(18) 1.509(6) yes
C(19) C(20) 1.437(6) yes
C(20) C(21) 1.398(6) yes
C(21) C(22) 1.390(6) yes
C(22) C(23) 1.379(6) yes
C(23) C(24) 1.380(6) yes
C(24) C(25) 1.441(6) yes
C(26) C(27) 1.416(5) yes
C(26) C(31) 1.426(6) yes
C(27) C(28) 1.398(6) yes
C(27) C(32) 1.551(6) yes
C(28) C(29) 1.385(6) yes
C(29) C(30) 1.382(6) yes
C(29) C(36) 1.526(6) yes
C(30) C(31) 1.395(6) yes
C(31) C(40) 1.563(6) yes
C(32) C(33) 1.528(8) yes
C(32) C(34) 1.529(8) yes
C(32) C(35) 1.532(7) yes
C(36) C(37) 1.507(7) yes
C(36) C(38) 1.535(8) yes
C(36) C(39) 1.538(8) yes
C(40) C(41) 1.525(9) yes
C(40) C(42) 1.522(7) yes
C(40) C(43) 1.530(9) yes
C(44) C(45) 1.41(4) yes
C(46) C(47) 1.35(3) yes
C(48) C(49) 1.44(1) yes
C(50) C(51) 1.43(1) yes

loop_
_geom_torsion_atom_site_label_1
_geom_torsion_atom_site_label_2
_geom_torsion_atom_site_label_3
_geom_torsion_atom_site_label_4
_geom_torsion
_geom_torsion_publ_flag
Rh(1) P(1) C(1) C(2) -90.2(4) yes
Rh(1) P(1) C(1) C(6) 103.0(4) yes
Rh(1) P(1) C(19) C(20) 0.9(4) yes
Rh(1) P(2) C(25) C(24) -1.6(3) yes
Rh(1) P(2) C(26) C(27) -93.1(4) yes
Rh(1) P(2) C(26) C(31) 92.0(4) yes
Rh(1) N(1) C(20) C(19) -3.7(5) yes
Rh(1) N(1) C(20) C(21) 177.0(3) yes
Rh(1) N(1) C(24) C(23) -176.5(3) yes
Rh(1) N(1) C(24) C(25) 3.8(5) yes
Cl(1) Rh(1) P(1) C(1) -3.5(3) yes
Cl(1) Rh(1) P(1) C(19) 173.8(2) yes
Cl(1) Rh(1) P(2) C(25) -173.2(2) yes
Cl(1) Rh(1) P(2) C(26) 3.8(2) yes
Cl(1) Rh(1) N(1) C(20) -94(1) yes
Cl(1) Rh(1) N(1) C(24) 82(1) yes
P(1) Rh(1) P(2) C(25) 15.0(2) yes
P(1) Rh(1) P(2) C(26) -167.9(2) yes
P(1) Rh(1) N(1) C(20) 3.3(3) yes
P(1) Rh(1) N(1) C(24) -179.8(3) yes
P(1) C(1) C(2) C(3) -156.3(3) yes
P(1) C(1) C(2) C(7) 24.4(6) yes
P(1) C(1) C(6) C(5) 155.6(3) yes
P(1) C(1) C(6) C(15) -25.3(5) yes
P(1) C(19) C(20) N(1) 1.5(5) yes
P(1) C(19) C(20) C(21) -179.2(3) yes
P(2) Rh(1) P(1) C(1) 168.2(3) yes
P(2) Rh(1) P(1) C(19) -14.5(2) yes
P(2) Rh(1) N(1) C(20) 179.4(3) yes
P(2) Rh(1) N(1) C(24) -3.8(3) yes
P(2) C(25) C(24) N(1) -1.1(5) yes
P(2) C(25) C(24) C(23) 179.2(3) yes
P(2) C(26) C(27) C(28) -169.7(3) yes
P(2) C(26) C(27) C(32) 7.7(6) yes
P(2) C(26) C(31) C(30) 170.7(3) yes
P(2) C(26) C(31) C(40) -10.0(6) yes
N(1) Rh(1) P(1) C(1) -179.3(3) yes
N(1) Rh(1) P(1) C(19) -2.0(2) yes
N(1) Rh(1) P(2) C(25) 2.5(2) yes
N(1) Rh(1) P(2) C(26) 179.6(3) yes
N(1) C(20) C(21) C(22) -1.4(7) yes
N(1) C(24) C(23) C(22) 0.5(7) yes
C(1) P(1) C(19) C(20) 179.5(3) yes
C(1) C(2) C(3) C(4) -1.5(6) yes
C(1) C(2) C(7) C(8) -92.0(7) yes
C(1) C(2) C(7) C(9) 33.0(7) yes
C(1) C(2) C(7) C(10) 150.6(5) yes
C(1) C(6) C(5) C(4) 3.4(6) yes
C(1) C(6) C(15) C(16) -145.6(5) yes
C(1) C(6) C(15) C(17) 97.3(5) yes
C(1) C(6) C(15) C(18) -27.1(6) yes
C(2) C(1) P(1) C(19) 92.5(4) yes
C(2) C(1) C(6) C(5) -11.2(6) yes
C(2) C(1) C(6) C(15) 168.0(4) yes
C(2) C(3) C(4) C(5) -6.0(7) yes
C(2) C(3) C(4) C(11) 176.2(4) yes
C(3) C(2) C(1) C(6) 10.3(6) yes
C(3) C(2) C(7) C(8) 88.7(7) yes
C(3) C(2) C(7) C(9) -146.3(5) yes
C(3) C(2) C(7) C(10) -28.7(6) yes
C(3) C(4) C(5) C(6) 5.0(7) yes
C(3) C(4) C(11) C(12) -11.5(7) yes
C(3) C(4) C(11) C(13) 107.0(5) yes
C(3) C(4) C(11) C(14) -133.4(5) yes
C(4) C(3) C(2) C(7) 177.9(4) yes
C(4) C(5) C(6) C(15) -175.8(4) yes
C(5) C(4) C(11) C(12) 170.7(5) yes
C(5) C(4) C(11) C(13) -70.7(6) yes
C(5) C(4) C(11) C(14) 48.8(6) yes
C(5) C(6) C(15) C(16) 33.6(6) yes
C(5) C(6) C(15) C(17) -83.5(5) yes
C(5) C(6) C(15) C(18) 152.1(4) yes
C(6) C(1) P(1) C(19) -74.3(3) yes
C(6) C(1) C(2) C(7) -169.0(4) yes
C(6) C(5) C(4) C(11) -177.1(4) yes
C(19) C(20) N(1) C(24) 179.3(4) yes
C(19) C(20) C(21) C(22) 179.3(4) yes
C(20) N(1) C(24) C(23) 0.5(6) yes
C(20) N(1) C(24) C(25) -179.2(4) yes
C(20) C(21) C(22) C(23) 2.3(7) yes
C(21) C(20) N(1) C(24) 0.0(6) yes
C(21) C(22) C(23) C(24) -1.9(7) yes
C(22) C(23) C(24) C(25) -179.9(4) yes
C(24) C(25) P(2) C(26) -179.7(3) yes
C(25) P(2) C(26) C(27) 83.8(4) yes
C(25) P(2) C(26) C(31) -91.0(4) yes
C(26) C(27) C(28) C(29) -2.1(6) yes
C(26) C(27) C(32) C(33) 154.5(4) yes
C(26) C(27) C(32) C(34) -85.7(5) yes
C(26) C(27) C(32) C(35) 36.2(6) yes
C(26) C(31) C(30) C(29) 0.1(6) yes
C(26) C(31) C(40) C(41) 79.3(6) yes
C(26) C(31) C(40) C(42) -44.2(6) yes
C(26) C(31) C(40) C(43) -162.6(5) yes
C(27) C(26) C(31) C(30) -4.2(6) yes
C(27) C(26) C(31) C(40) 175.1(4) yes
C(27) C(28) C(29) C(30) -1.9(6) yes
C(27) C(28) C(29) C(36) 180.0(4) yes
C(28) C(27) C(26) C(31) 5.1(6) yes
C(28) C(27) C(32) C(33) -28.0(5) yes
C(28) C(27) C(32) C(34) 91.7(5) yes
C(28) C(27) C(32) C(35) -146.4(4) yes
C(28) C(29) C(30) C(31) 2.9(6) yes
C(28) C(29) C(36) C(37) 0.8(6) yes
C(28) C(29) C(36) C(38) -120.7(5) yes
C(28) C(29) C(36) C(39) 120.3(5) yes
C(29) C(28) C(27) C(32) -179.8(4) yes
C(29) C(30) C(31) C(40) -179.2(4) yes
C(30) C(29) C(36) C(37) -177.3(4) yes
C(30) C(29) C(36) C(38) 61.2(6) yes
C(30) C(29) C(36) C(39) -57.9(6) yes
C(30) C(31) C(40) C(41) -101.4(5) yes
C(30) C(31) C(40) C(42) 135.1(5) yes
C(30) C(31) C(40) C(43) 16.7(6) yes
C(31) C(26) C(27) C(32) -177.5(4) yes
C(31) C(30) C(29) C(36) -178.9(4) yes
C(44) O(1) C(46) C(47) 175(2) yes
C(45) C(44) O(1) C(46) 170(2) yes
C(48) O(2) C(50) C(51) 165.4(6) yes
C(49) C(48) O(2) C(50) -171.3(6) yes
C(49) C(48) O(2) C(50) -171.3(6) yes
